data_1572656
loop_
_publ_author_name
'H\"oss, Patrick'
'Chou, Sheng-Chun'
'Russ, Philip L.'
'Locke, Ralf J. C.'
'Schleid, Thomas'

_publ_section_title
;
 C-type Yb2Te3O9
;
_journal_coeditor_code WM4219
_journal_issue 9
_journal_name_full IUCrData
_journal_paper_doi 10.1107/S2414314624008885
_journal_volume 9
_journal_year 2024
_chemical_formula_iupac 'O9 Te3 Yb2'
_chemical_formula_sum 'O9 Te3 Yb2'
_chemical_formula_weight 872.88
_chemical_name_systematic
;
Diytterbium enneaoxidotritellurate(IV)
;
_space_group_crystal_system triclinic
_space_group_IT_number 2
_space_group_name_Hall '-P 1'
_space_group_name_H-M_alt 'P -1'
_audit_creation_method SHELXL-2018/1
_cell_angle_alpha 110.068(3)
_cell_angle_beta 90.497(3)
_cell_angle_gamma 100.082(3)
_cell_formula_units_Z 6
_cell_length_a 6.9208(4)
_cell_length_b 13.2576(8)
_cell_length_c 14.5513(9)
_cell_measurement_reflns_used 5334
_cell_measurement_temperature 293(2)
_cell_measurement_theta_max 28.3
_cell_measurement_theta_min 0.4
_cell_volume 1231.29(13)
_computing_cell_refinement
;
DENZO/SCALEPACK (Otwinowski & Minor, 1997)
;
_computing_data_collection
;
COLLECT (Nonius, 1998)
;
_computing_data_reduction
;
DENZO/SCALEPACK (Otwinowski & Minor, 1997)
;
_computing_molecular_graphics
;
DIAMOND (Brandenburg & Putz, 2005)
;
_computing_publication_material
;
publCIF (Westrip, 2010)
;
_computing_structure_refinement
;
SHELXL (Sheldrick, 2015)
;
_computing_structure_solution 'coordinates taken from an isotypic compound'
_diffrn_ambient_temperature 293(2)
_diffrn_measured_fraction_theta_full 1.000
_diffrn_measured_fraction_theta_max 0.998
_diffrn_measurement_device_type 'Nonius Kappa-CCD'
_diffrn_measurement_method 'four-circle, CCD-detector'
_diffrn_radiation_type MoK\a
_diffrn_radiation_wavelength 0.71069
_diffrn_reflns_av_R_equivalents 0.0986
_diffrn_reflns_av_unetI/netI 0.0457
_diffrn_reflns_limit_h_max 9
_diffrn_reflns_limit_h_min -9
_diffrn_reflns_limit_k_max 17
_diffrn_reflns_limit_k_min -17
_diffrn_reflns_limit_l_max 19
_diffrn_reflns_limit_l_min -19
_diffrn_reflns_number 43221
_diffrn_reflns_theta_full 25.240
_diffrn_reflns_theta_max 28.301
_diffrn_reflns_theta_min 1.494
_diffrn_source 'fine-focus sealed tube'
_exptl_absorpt_coefficient_mu 33.123
_exptl_absorpt_correction_T_max 0.1285
_exptl_absorpt_correction_T_min 0.1074
_exptl_absorpt_correction_type numerical
_exptl_absorpt_process_details
;
[X-SHAPE (Stoe, 2020) based on HABITUS (Herrendorf, 1995)]
;
_exptl_crystal_colour colourless
_exptl_crystal_density_diffrn 7.063
_exptl_crystal_description bar
_exptl_crystal_F_000 2208
_exptl_crystal_size_max 0.05
_exptl_crystal_size_mid 0.04
_exptl_crystal_size_min 0.02
_refine_diff_density_max 2.046
_refine_diff_density_min -2.149
_refine_ls_extinction_coef 0.00102(3)
_refine_ls_extinction_expression Fc^*^=kFc[1+0.001xFc^2^\l^3^/sin(2\q)]^-1/4^
_refine_ls_extinction_method
;
SHELXL (Sheldrick, 2015)
;
_refine_ls_goodness_of_fit_ref 1.055
_refine_ls_hydrogen_treatment undef
_refine_ls_matrix_type full
_refine_ls_number_parameters 375
_refine_ls_number_reflns 6120
_refine_ls_number_restraints 0
_refine_ls_restrained_S_all 1.055
_refine_ls_R_factor_all 0.0419
_refine_ls_R_factor_gt 0.0325
_refine_ls_shift/su_max 0.001
_refine_ls_shift/su_mean 0.000
_refine_ls_structure_factor_coef Fsqd
_refine_ls_weighting_details 'w=1/[\s^2^(Fo^2^)+(0.0222P)^2^+9.0186P] where P=(Fo^2^+2Fc^2^)/3'
_refine_ls_weighting_scheme calc
_refine_ls_wR_factor_gt 0.0618
_refine_ls_wR_factor_ref 0.0651
_reflns_number_gt 5334
_reflns_number_total 6120
_reflns_threshold_expression 'I > 2\s(I)'
_cod_data_source_file wm4219.cif
_cod_data_source_block I
_cod_database_code 1572656
_shelx_space_group_comment
;
The symmetry employed for this shelxl refinement is uniquely defined
by the following loop, which should always be used as a source of
symmetry information in preference to the above space-group names.
They are only intended as comments.
;

loop_
_space_group_symop_operation_xyz
'x, y, z'
'-x, -y, -z'

loop_
_atom_site_type_symbol
_atom_site_label
_atom_site_fract_x
_atom_site_fract_y
_atom_site_fract_z
_atom_site_U_iso_or_equiv
_atom_site_adp_type
_atom_site_calc_flag
_atom_site_occupancy
_atom_site_disorder_assembly
_atom_site_disorder_group
Yb Yb1 0.24579(5) 0.45962(3) 0.53421(3) 0.00751(9) Uani d 1 . .
Yb Yb2 0.75209(5) 0.05988(3) 0.47217(3) 0.00807(9) Uani d 1 . .
Yb Yb3 0.83241(5) 0.27086(3) 0.33711(3) 0.00854(9) Uani d 1 . .
Yb Yb4 0.17952(5) 0.22483(3) 0.66972(3) 0.00771(9) Uani d 1 . .
Yb Yb5 0.07557(6) 0.33879(3) 0.92671(3) 0.00988(9) Uani d 1 . .
Yb Yb6 0.48911(5) 0.23859(3) 0.02980(3) 0.00880(9) Uani d 1 . .
Te Te1 0.22726(8) 0.17280(4) 0.42919(4) 0.00798(12) Uani d 1 . .
Te Te2 0.35619(8) 0.84828(4) 0.29392(4) 0.00790(12) Uani d 1 . .
Te Te3 0.06320(8) 0.03237(5) 0.77302(5) 0.00941(12) Uani d 1 . .
Te Te4 0.35869(8) 0.35524(4) 0.27413(4) 0.00725(12) Uani d 1 . .
Te Te5 0.26918(8) 0.64602(4) 0.42041(4) 0.00723(12) Uani d 1 . .
Te Te6 0.96044(8) 0.18865(5) 0.06765(5) 0.00953(12) Uani d 1 . .
Te Te7 0.48888(8) 0.03448(4) 0.14179(4) 0.00901(12) Uani d 1 . .
Te Te8 0.86476(8) 0.47376(4) 0.19231(4) 0.00831(12) Uani d 1 . .
Te Te9 0.37548(9) 0.57923(5) 0.11773(5) 0.01079(13) Uani d 1 . .
O O1 0.1500(9) 0.0878(5) 0.5091(5) 0.0093(13) Uani d 1 . .
O O2 0.9580(9) 0.1526(5) 0.3857(5) 0.0109(13) Uiso d 1 . .
O O3 0.2053(9) 0.2959(4) 0.5478(5) 0.0092(13) Uani d 1 . .
O O4 0.4553(9) 0.9614(5) 0.4129(5) 0.0102(13) Uani d 1 . .
O O5 0.4979(9) 0.7456(5) 0.3160(5) 0.0123(14) Uani d 1 . .
O O6 0.1423(8) 0.8142(5) 0.3675(5) 0.0094(13) Uani d 1 . .
O O7 0.2210(9) 0.0602(5) 0.6778(5) 0.0114(13) Uani d 1 . .
O O8 0.1877(9) 0.0034(5) 0.2954(5) 0.0139(14) Uani d 1 . .
O O9 0.0609(9) 0.1830(5) 0.8150(5) 0.0134(14) Uani d 1 . .
O O10 0.3427(9) 0.2150(5) 0.1816(5) 0.0129(13) Uani d 1 . .
O O11 0.5833(9) 0.3595(5) 0.3504(5) 0.0112(13) Uani d 1 . .
O O12 0.1857(8) 0.3312(5) 0.3706(5) 0.0094(13) Uani d 1 . .
O O13 0.6398(9) 0.2220(5) 0.4785(5) 0.0109(13) Uani d 1 . .
O O14 0.4378(9) 0.5542(5) 0.4382(5) 0.0114(13) Uani d 1 . .
O O15 0.8990(8) 0.4020(5) 0.4921(5) 0.0079(12) Uani d 1 . .
O O16 0.9367(9) 0.2788(5) 0.1950(5) 0.0155(14) Uani d 1 . .
O O17 0.1832(9) 0.7473(5) 0.0014(5) 0.0111(13) Uani d 1 . .
O O18 0.1860(9) 0.2794(5) 0.0409(5) 0.0128(14) Uani d 1 . .
O O19 0.6493(10) 0.1106(5) 0.2568(5) 0.0146(14) Uani d 1 . .
O O20 0.3866(10) 0.0876(5) 0.8976(5) 0.0161(14) Uani d 1 . .
O O21 0.6237(9) 0.1077(5) 0.0636(5) 0.0127(13) Uani d 1 . .
O O22 0.9011(10) 0.4933(5) 0.3234(5) 0.0164(14) Uani d 1 . .
O O23 0.6099(9) 0.3913(5) 0.1583(5) 0.0111(13) Uani d 1 . .
O O24 0.1981(9) 0.3877(5) 0.7905(5) 0.0111(13) Uani d 1 . .
O O25 0.4447(10) 0.3299(6) 0.9266(6) 0.0213(16) Uani d 1 . .
O O26 0.1925(10) 0.6675(6) 0.1681(5) 0.0196(15) Uani d 1 . .
O O27 0.2116(14) 0.5093(6) 0.0019(6) 0.037(2) Uani d 1 . .

loop_
_atom_site_aniso_label
_atom_site_aniso_U_11
_atom_site_aniso_U_22
_atom_site_aniso_U_33
_atom_site_aniso_U_12
_atom_site_aniso_U_13
_atom_site_aniso_U_23
Yb1 0.00545(17) 0.00573(17) 0.0114(2) 0.00094(14) 0.00023(15) 0.00313(15)
Yb2 0.00707(18) 0.00507(17) 0.0115(2) 0.00071(14) 0.00108(15) 0.00243(15)
Yb3 0.00709(18) 0.00659(17) 0.01136(19) 0.00226(14) -0.00040(15) 0.00197(15)
Yb4 0.00500(17) 0.00603(17) 0.01166(19) 0.00071(14) -0.00043(15) 0.00274(15)
Yb5 0.01007(18) 0.00722(18) 0.0111(2) -0.00072(14) -0.00103(15) 0.00284(15)
Yb6 0.00642(18) 0.00662(17) 0.0129(2) 0.00124(14) -0.00043(15) 0.00286(15)
Te1 0.0054(3) 0.0072(3) 0.0115(3) 0.0005(2) 0.0001(2) 0.0037(2)
Te2 0.0058(3) 0.0068(3) 0.0109(3) 0.0012(2) 0.0008(2) 0.0027(2)
Te3 0.0080(3) 0.0078(3) 0.0132(3) 0.0014(2) 0.0010(2) 0.0048(2)
Te4 0.0058(3) 0.0065(3) 0.0098(3) 0.0018(2) 0.0001(2) 0.0030(2)
Te5 0.0064(3) 0.0048(2) 0.0103(3) 0.0008(2) 0.0000(2) 0.0025(2)
Te6 0.0085(3) 0.0091(3) 0.0123(3) 0.0038(2) 0.0017(2) 0.0043(2)
Te7 0.0078(3) 0.0066(3) 0.0121(3) -0.0004(2) -0.0010(2) 0.0036(2)
Te8 0.0070(3) 0.0063(3) 0.0108(3) 0.0009(2) 0.0005(2) 0.0021(2)
Te9 0.0107(3) 0.0075(3) 0.0156(3) 0.0023(2) 0.0016(2) 0.0057(2)
O1 0.011(3) 0.007(3) 0.011(3) 0.002(2) 0.001(3) 0.006(3)
O3 0.015(3) 0.002(3) 0.009(3) 0.003(2) 0.001(3) -0.001(2)
O4 0.006(3) 0.008(3) 0.015(3) -0.002(2) -0.002(3) 0.004(3)
O5 0.006(3) 0.012(3) 0.024(4) 0.002(2) 0.004(3) 0.011(3)
O6 0.004(3) 0.012(3) 0.010(3) -0.001(2) 0.000(2) 0.003(3)
O7 0.015(3) 0.008(3) 0.012(3) 0.002(2) 0.003(3) 0.004(3)
O8 0.007(3) 0.012(3) 0.020(4) -0.001(2) -0.004(3) 0.003(3)
O9 0.014(3) 0.007(3) 0.018(4) 0.000(2) 0.005(3) 0.004(3)
O10 0.017(3) 0.006(3) 0.014(3) 0.001(3) -0.006(3) 0.001(3)
O11 0.007(3) 0.017(3) 0.014(3) 0.007(3) 0.002(3) 0.009(3)
O12 0.004(3) 0.014(3) 0.010(3) -0.002(2) -0.001(2) 0.005(3)
O13 0.011(3) 0.008(3) 0.012(3) 0.001(2) -0.001(3) 0.001(3)
O14 0.007(3) 0.006(3) 0.022(4) 0.005(2) 0.001(3) 0.004(3)
O15 0.005(3) 0.010(3) 0.010(3) 0.001(2) -0.001(2) 0.006(3)
O16 0.011(3) 0.017(3) 0.018(4) -0.001(3) -0.001(3) 0.007(3)
O17 0.006(3) 0.013(3) 0.016(4) 0.000(2) -0.003(3) 0.008(3)
O18 0.006(3) 0.017(3) 0.015(3) -0.001(3) -0.001(3) 0.005(3)
O19 0.016(3) 0.009(3) 0.016(4) 0.001(3) -0.004(3) 0.002(3)
O20 0.021(4) 0.008(3) 0.018(4) 0.005(3) -0.005(3) 0.001(3)
O21 0.013(3) 0.011(3) 0.016(4) 0.002(3) 0.001(3) 0.008(3)
O22 0.015(3) 0.020(3) 0.012(4) -0.003(3) -0.002(3) 0.005(3)
O23 0.007(3) 0.011(3) 0.016(3) -0.001(2) -0.001(3) 0.007(3)
O24 0.010(3) 0.004(3) 0.015(3) 0.002(2) -0.003(3) -0.003(3)
O25 0.019(4) 0.027(4) 0.026(4) -0.003(3) 0.003(3) 0.023(3)
O26 0.012(3) 0.023(4) 0.024(4) 0.009(3) 0.001(3) 0.004(3)
O27 0.069(6) 0.010(4) 0.026(5) -0.012(4) -0.016(4) 0.007(3)

loop_
_atom_type_symbol
_atom_type_description
_atom_type_scat_dispersion_real
_atom_type_scat_dispersion_imag
_atom_type_scat_source
Yb Yb -0.3850 5.5486 'International Tables Vol C Tables 4.2.6.8 and 6.1.1.4'
Te Te -0.5308 1.6751 'International Tables Vol C Tables 4.2.6.8 and 6.1.1.4'
O O 0.0106 0.0060 'International Tables Vol C Tables 4.2.6.8 and 6.1.1.4'

loop_
_geom_angle_atom_site_label_1
_geom_angle_atom_site_label_2
_geom_angle_atom_site_label_3
_geom_angle_site_symmetry_1
_geom_angle_site_symmetry_3
_geom_angle
_geom_angle_publ_flag
O3 Yb1 O22 . 2_666 84.4(2) ?
O3 Yb1 O14 . 2_666 78.6(2) ?
O22 Yb1 O14 2_666 2_666 110.2(2) ?
O3 Yb1 O15 . 2_666 148.3(2) ?
O22 Yb1 O15 2_666 2_666 83.6(2) ?
O14 Yb1 O15 2_666 2_666 133.1(2) ?
O3 Yb1 O12 . . 74.2(2) ?
O22 Yb1 O12 2_666 . 140.0(2) ?
O14 Yb1 O12 2_666 . 98.3(2) ?
O15 Yb1 O12 2_666 . 97.2(2) ?
O3 Yb1 O15 . 1_455 80.7(2) ?
O22 Yb1 O15 2_666 1_455 73.5(2) ?
O14 Yb1 O15 2_666 1_455 158.4(2) ?
O15 Yb1 O15 2_666 1_455 67.8(2) ?
O12 Yb1 O15 . 1_455 70.0(2) ?
O3 Yb1 O14 . . 136.8(2) ?
O22 Yb1 O14 2_666 . 136.9(2) ?
O14 Yb1 O14 2_666 . 74.9(2) ?
O15 Yb1 O14 2_666 . 66.2(2) ?
O12 Yb1 O14 . . 76.5(2) ?
O15 Yb1 O14 1_455 . 117.7(2) ?
O3 Yb1 O11 . 2_666 130.1(2) ?
O22 Yb1 O11 2_666 2_666 69.1(2) ?
O14 Yb1 O11 2_666 2_666 72.7(2) ?
O15 Yb1 O11 2_666 2_666 71.3(2) ?
O12 Yb1 O11 . 2_666 148.8(2) ?
O15 Yb1 O11 1_455 2_666 126.6(2) ?
O14 Yb1 O11 . 2_666 72.3(2) ?
O4 Yb2 O7 1_545 2_656 71.8(2) ?
O4 Yb2 O4 1_545 2_666 65.0(3) ?
O7 Yb2 O4 2_656 2_666 128.6(2) ?
O4 Yb2 O1 1_545 2_656 90.8(2) ?
O7 Yb2 O1 2_656 2_656 71.9(2) ?
O4 Yb2 O1 2_666 2_656 82.0(2) ?
O4 Yb2 O2 1_545 . 123.4(2) ?
O7 Yb2 O2 2_656 . 71.7(2) ?
O4 Yb2 O2 2_666 . 157.9(2) ?
O1 Yb2 O2 2_656 . 116.4(2) ?
O4 Yb2 O6 1_545 2_666 129.3(2) ?
O7 Yb2 O6 2_656 2_666 157.4(2) ?
O4 Yb2 O6 2_666 2_666 66.8(2) ?
O1 Yb2 O6 2_656 2_666 97.3(2) ?
O2 Yb2 O6 . 2_666 97.2(2) ?
O4 Yb2 O13 1_545 . 90.2(2) ?
O7 Yb2 O13 2_656 . 116.7(2) ?
O4 Yb2 O13 2_666 . 90.5(2) ?
O1 Yb2 O13 2_656 . 171.2(2) ?
O2 Yb2 O13 . . 70.0(2) ?
O6 Yb2 O13 2_666 . 75.4(2) ?
O4 Yb2 O1 1_545 1_655 154.0(2) ?
O7 Yb2 O1 2_656 1_655 88.8(2) ?
O4 Yb2 O1 2_666 1_655 120.2(2) ?
O1 Yb2 O1 2_656 1_655 66.3(2) ?
O2 Yb2 O1 . 1_655 62.7(2) ?
O6 Yb2 O1 2_666 1_655 68.62(19) ?
O13 Yb2 O1 . 1_655 114.33(19) ?
O19 Yb3 O2 . . 74.8(2) ?
O19 Yb3 O11 . . 93.8(2) ?
O2 Yb3 O11 . . 144.5(2) ?
O19 Yb3 O16 . . 88.9(2) ?
O2 Yb3 O16 . . 113.1(2) ?
O11 Yb3 O16 . . 99.8(2) ?
O19 Yb3 O15 . . 141.9(2) ?
O2 Yb3 O15 . . 91.1(2) ?
O11 Yb3 O15 . . 77.4(2) ?
O16 Yb3 O15 . . 128.9(2) ?
O19 Yb3 O12 . 1_655 132.2(2) ?
O2 Yb3 O12 . 1_655 70.3(2) ?
O11 Yb3 O12 . 1_655 133.1(2) ?
O16 Yb3 O12 . 1_655 76.2(2) ?
O15 Yb3 O12 . 1_655 70.7(2) ?
O19 Yb3 O13 . . 77.5(2) ?
O2 Yb3 O13 . . 67.1(2) ?
O11 Yb3 O13 . . 77.7(2) ?
O16 Yb3 O13 . . 165.9(2) ?
O15 Yb3 O13 . . 64.5(2) ?
O12 Yb3 O13 1_655 . 115.8(2) ?
O19 Yb3 O22 . . 136.8(2) ?
O2 Yb3 O22 . . 146.0(2) ?
O11 Yb3 O22 . . 60.4(2) ?
O16 Yb3 O22 . . 65.1(2) ?
O15 Yb3 O22 . . 70.1(2) ?
O12 Yb3 O22 1_655 . 76.71(19) ?
O13 Yb3 O22 . . 123.25(18) ?
O5 Yb4 O6 2_666 2_566 171.8(2) ?
O5 Yb4 O24 2_666 . 87.4(2) ?
O6 Yb4 O24 2_566 . 98.7(2) ?
O5 Yb4 O3 2_666 . 87.4(2) ?
O6 Yb4 O3 2_566 . 86.8(2) ?
O24 Yb4 O3 . . 94.5(2) ?
O5 Yb4 O7 2_666 . 81.1(2) ?
O6 Yb4 O7 2_566 . 98.8(2) ?
O24 Yb4 O7 . . 129.9(2) ?
O3 Yb4 O7 . . 133.0(2) ?
O5 Yb4 O1 2_666 . 94.8(2) ?
O6 Yb4 O1 2_566 . 77.7(2) ?
O24 Yb4 O1 . . 161.1(2) ?
O3 Yb4 O1 . . 66.9(2) ?
O7 Yb4 O1 . . 69.0(2) ?
O5 Yb4 O9 2_666 . 107.4(2) ?
O6 Yb4 O9 2_566 . 79.6(2) ?
O24 Yb4 O9 . . 74.2(2) ?
O3 Yb4 O9 . . 160.6(2) ?
O7 Yb4 O9 . . 63.4(2) ?
O1 Yb4 O9 . . 122.5(2) ?
O9 Yb5 O27 . 1_556 152.5(3) ?
O9 Yb5 O18 . 1_556 91.7(2) ?
O27 Yb5 O18 1_556 1_556 95.0(3) ?
O9 Yb5 O26 . 2_566 79.5(3) ?
O27 Yb5 O26 1_556 2_566 108.5(3) ?
O18 Yb5 O26 1_556 2_566 144.8(2) ?
O9 Yb5 O17 . 2_566 87.2(2) ?
O27 Yb5 O17 1_556 2_566 119.9(3) ?
O18 Yb5 O17 1_556 2_566 66.7(2) ?
O26 Yb5 O17 2_566 2_566 78.7(2) ?
O9 Yb5 O24 . . 77.8(2) ?
O27 Yb5 O24 1_556 . 79.5(3) ?
O18 Yb5 O24 1_556 . 138.2(2) ?
O26 Yb5 O24 2_566 . 73.5(2) ?
O17 Yb5 O24 2_566 . 150.3(2) ?
O9 Yb5 O25 . . 80.8(2) ?
O27 Yb5 O25 1_556 . 78.0(3) ?
O18 Yb5 O25 1_556 . 65.1(2) ?
O26 Yb5 O25 2_566 . 144.2(2) ?
O17 Yb5 O25 2_566 . 129.7(2) ?
O24 Yb5 O25 . . 73.3(2) ?
O9 Yb5 O27 . 2_566 134.4(2) ?
O27 Yb5 O27 1_556 2_566 65.5(4) ?
O18 Yb5 O27 1_556 2_566 114.1(2) ?
O26 Yb5 O27 2_566 2_566 57.5(2) ?
O17 Yb5 O27 2_566 2_566 71.4(2) ?
O24 Yb5 O27 . 2_566 101.3(2) ?
O25 Yb5 O27 . 2_566 143.4(2) ?
O20 Yb6 O18 1_554 . 91.6(2) ?
O20 Yb6 O23 1_554 . 176.4(2) ?
O18 Yb6 O23 . . 91.4(2) ?
O20 Yb6 O25 1_554 1_554 84.6(3) ?
O18 Yb6 O25 . 1_554 70.4(2) ?
O23 Yb6 O25 . 1_554 94.5(2) ?
O20 Yb6 O21 1_554 . 76.7(2) ?
O18 Yb6 O21 . . 133.1(2) ?
O23 Yb6 O21 . . 102.7(2) ?
O25 Yb6 O21 1_554 . 149.5(3) ?
O20 Yb6 O17 1_554 2_665 94.9(2) ?
O18 Yb6 O17 . 2_665 158.1(2) ?
O23 Yb6 O17 . 2_665 81.6(2) ?
O25 Yb6 O17 1_554 2_665 89.4(2) ?
O21 Yb6 O17 . 2_665 68.8(2) ?
O20 Yb6 O10 1_554 . 110.5(2) ?
O18 Yb6 O10 . . 70.0(2) ?
O23 Yb6 O10 . . 72.4(2) ?
O25 Yb6 O10 1_554 . 137.8(2) ?
O21 Yb6 O10 . . 72.1(2) ?
O17 Yb6 O10 2_665 . 126.1(2) ?
O1 Te1 O2 . 1_455 89.2(3) ?
O1 Te1 O3 . . 83.8(3) ?
O2 Te1 O3 1_455 . 92.8(3) ?
O1 Te1 O8 . . 86.4(2) ?
O2 Te1 O8 1_455 . 78.6(2) ?
O3 Te1 O8 . . 167.0(2) ?
O4 Te2 O6 . . 84.7(3) ?
O4 Te2 O5 . . 94.4(3) ?
O6 Te2 O5 . . 93.5(3) ?
O4 Te2 O26 . . 163.3(3) ?
O6 Te2 O26 . . 82.0(2) ?
O5 Te2 O26 . . 76.5(3) ?
O7 Te3 O9 . . 84.1(3) ?
O7 Te3 O8 . 2_556 99.8(3) ?
O9 Te3 O8 . 2_556 92.1(3) ?
O7 Te3 O20 . . 89.4(3) ?
O9 Te3 O20 . . 86.1(2) ?
O8 Te3 O20 2_556 . 170.4(3) ?
O10 Te4 O11 . . 98.4(3) ?
O10 Te4 O12 . . 103.3(3) ?
O11 Te4 O12 . . 92.1(3) ?
O10 Te4 O23 . . 78.7(2) ?
O11 Te4 O23 . . 83.2(2) ?
O12 Te4 O23 . . 175.2(2) ?
O13 Te5 O14 2_666 . 103.0(3) ?
O13 Te5 O15 2_666 2_666 89.7(3) ?
O14 Te5 O15 . 2_666 86.8(3) ?
O13 Te5 O5 2_666 . 82.2(2) ?
O14 Te5 O5 . . 99.3(2) ?
O15 Te5 O5 2_666 . 170.8(2) ?
O16 Te6 O17 . 2_665 99.2(3) ?
O16 Te6 O18 . 1_655 97.4(3) ?
O17 Te6 O18 2_665 1_655 84.1(3) ?
O16 Te6 O21 . . 87.5(3) ?
O17 Te6 O21 2_665 . 73.9(2) ?
O18 Te6 O21 1_655 . 157.9(2) ?
O19 Te7 O20 . 2_656 95.8(3) ?
O19 Te7 O21 . . 96.6(3) ?
O20 Te7 O21 2_656 . 96.9(3) ?
O19 Te7 O10 . . 85.2(2) ?
O20 Te7 O10 2_656 . 172.7(3) ?
O21 Te7 O10 . . 75.8(2) ?
O22 Te8 O23 . . 102.6(3) ?
O22 Te8 O24 . 2_666 97.2(3) ?
O23 Te8 O24 . 2_666 97.7(3) ?
O22 Te8 O16 . . 75.0(3) ?
O23 Te8 O16 . . 80.9(2) ?
O24 Te8 O16 2_666 . 171.4(2) ?
O25 Te9 O26 2_666 . 101.5(3) ?
O25 Te9 O27 2_666 . 98.2(3) ?
O26 Te9 O27 . . 89.3(4) ?
O25 Te9 O5 2_666 . 85.2(3) ?
O26 Te9 O5 . . 66.0(3) ?
O27 Te9 O5 . . 155.2(3) ?
Te1 O1 Yb2 . 2_656 133.7(3) ?
Te1 O1 Yb4 . . 102.2(2) ?
Yb2 O1 Yb4 2_656 . 106.4(2) ?
Te1 O1 Yb2 . 1_455 97.2(2) ?
Yb2 O1 Yb2 2_656 1_455 113.7(2) ?
Yb4 O1 Yb2 . 1_455 98.0(2) ?
Te1 O2 Yb3 1_655 . 124.1(3) ?
Te1 O2 Yb2 1_655 . 110.6(3) ?
Yb3 O2 Yb2 . . 116.5(3) ?
Te1 O3 Yb1 . . 116.8(3) ?
Te1 O3 Yb4 . . 105.0(2) ?
Yb1 O3 Yb4 . . 137.7(3) ?
Te2 O4 Yb2 . 1_565 134.0(3) ?
Te2 O4 Yb2 . 2_666 106.5(3) ?
Yb2 O4 Yb2 1_565 2_666 115.0(3) ?
Te2 O5 Yb4 . 2_666 122.0(3) ?
Te2 O6 Yb4 . 2_566 130.6(3) ?
Te2 O6 Yb2 . 2_666 101.7(2) ?
Yb4 O6 Yb2 2_566 2_666 115.5(3) ?
Te3 O7 Yb2 . 2_656 126.1(3) ?
Te3 O7 Yb4 . . 107.8(3) ?
Yb2 O7 Yb4 2_656 . 111.1(3) ?
Te3 O8 Te1 2_556 . 111.5(3) ?
Te3 O8 Te2 2_556 1_545 118.0(3) ?
Te1 O8 Te2 . 1_545 123.5(3) ?
Te3 O9 Yb5 . . 152.1(4) ?
Te3 O9 Yb4 . . 100.4(3) ?
Yb5 O9 Yb4 . . 104.7(2) ?
Te4 O10 Yb6 . . 106.7(3) ?
Te4 O11 Yb3 . . 138.5(3) ?
Te4 O11 Yb1 . 2_666 117.9(3) ?
Yb3 O11 Yb1 . 2_666 98.0(2) ?
Te4 O12 Yb1 . . 117.8(3) ?
Te4 O12 Yb3 . 1_455 123.1(3) ?
Yb1 O12 Yb3 . 1_455 107.7(2) ?
Te5 O13 Yb2 2_666 . 120.9(3) ?
Te5 O13 Yb3 2_666 . 97.3(2) ?
Yb2 O13 Yb3 . . 101.2(2) ?
Te5 O14 Yb1 . 2_666 145.5(3) ?
Te5 O14 Yb1 . . 102.4(3) ?
Yb1 O14 Yb1 2_666 . 105.1(2) ?
Te5 O15 Yb3 2_666 . 108.2(3) ?
Te5 O15 Yb1 2_666 2_666 104.0(2) ?
Yb3 O15 Yb1 . 2_666 98.9(2) ?
Te5 O15 Yb1 2_666 1_655 119.9(3) ?
Yb3 O15 Yb1 . 1_655 111.4(2) ?
Yb1 O15 Yb1 2_666 1_655 112.2(2) ?
Te6 O16 Yb3 . . 140.9(3) ?
Te6 O17 Yb6 2_665 2_665 113.4(3) ?
Te6 O17 Yb5 2_665 2_566 101.2(2) ?
Yb6 O17 Yb5 2_665 2_566 144.8(3) ?
Te6 O18 Yb5 1_455 1_554 105.5(3) ?
Te6 O18 Yb6 1_455 . 123.6(3) ?
Yb5 O18 Yb6 1_554 . 117.8(3) ?
Te7 O19 Yb3 . . 141.9(4) ?
Te7 O20 Yb6 2_656 1_556 124.2(3) ?
Te7 O21 Yb6 . . 118.8(3) ?
Te7 O21 Te6 . . 131.9(3) ?
Yb6 O21 Te6 . . 97.5(2) ?
Te8 O22 Yb1 . 2_666 142.4(4) ?
Te8 O22 Yb3 . . 106.6(3) ?
Yb1 O22 Yb3 2_666 . 84.5(2) ?
Te8 O23 Yb6 . . 130.8(3) ?
Te8 O24 Yb4 2_666 . 138.4(3) ?
Te8 O24 Yb5 2_666 . 106.4(3) ?
Yb4 O24 Yb5 . . 103.2(2) ?
Te9 O25 Yb6 2_666 1_556 130.6(4) ?
Te9 O25 Yb5 2_666 . 121.7(3) ?
Yb6 O25 Yb5 1_556 . 104.8(2) ?
Te9 O26 Yb5 . 2_566 120.9(4) ?
Te9 O26 Te2 . . 111.1(3) ?
Yb5 O26 Te2 2_566 . 119.2(3) ?
Te9 O27 Yb5 . 1_554 131.9(4) ?
Te9 O27 Yb5 . 2_566 91.9(3) ?
Yb5 O27 Yb5 1_554 2_566 114.5(4) ?

loop_
_geom_bond_atom_site_label_1
_geom_bond_atom_site_label_2
_geom_bond_site_symmetry_2
_geom_bond_distance
_geom_bond_publ_flag
Yb1 O3 . 2.217(6) ?
Yb1 O22 2_666 2.256(7) ?
Yb1 O14 2_666 2.273(6) ?
Yb1 O15 2_666 2.374(6) ?
Yb1 O12 . 2.386(6) ?
Yb1 O15 1_455 2.394(6) ?
Yb1 O14 . 2.437(6) ?
Yb1 O11 2_666 2.485(7) ?
Yb2 O4 1_545 2.219(6) ?
Yb2 O7 2_656 2.249(6) ?
Yb2 O4 2_666 2.271(6) ?
Yb2 O1 2_656 2.279(6) ?
Yb2 O2 . 2.367(6) ?
Yb2 O6 2_666 2.374(6) ?
Yb2 O13 . 2.384(6) ?
Yb2 O1 1_655 2.737(6) ?
Yb3 O19 . 2.194(6) ?
Yb3 O2 . 2.223(6) ?
Yb3 O11 . 2.225(6) ?
Yb3 O16 . 2.227(7) ?
Yb3 O15 . 2.309(6) ?
Yb3 O12 1_655 2.425(6) ?
Yb3 O13 . 2.662(6) ?
Yb3 O22 . 2.979(7) ?
Yb4 O5 2_666 2.193(6) ?
Yb4 O6 2_566 2.215(6) ?
Yb4 O24 . 2.250(6) ?
Yb4 O3 . 2.271(6) ?
Yb4 O7 . 2.292(6) ?
Yb4 O1 . 2.399(6) ?
Yb4 O9 . 2.476(7) ?
Yb5 O9 . 2.130(6) ?
Yb5 O27 1_556 2.176(7) ?
Yb5 O18 1_556 2.247(7) ?
Yb5 O26 2_566 2.275(7) ?
Yb5 O17 2_566 2.396(6) ?
Yb5 O24 . 2.407(7) ?
Yb5 O25 . 2.578(7) ?
Yb5 O27 2_566 3.014(9) ?
Yb6 O18 . 2.250(6) ?
Yb6 O23 . 2.253(6) ?
Yb6 O25 1_554 2.276(7) ?
Yb6 O21 . 2.295(6) ?
Yb6 O17 2_665 2.305(6) ?
Yb6 O10 . 2.531(7) ?
Te1 O1 . 1.899(6) ?
Te1 O2 1_455 1.906(6) ?
Te1 O3 . 1.955(6) ?
Te1 O8 . 2.384(6) ?
Te2 O4 . 1.886(6) ?
Te2 O6 . 1.915(6) ?
Te2 O5 . 1.919(6) ?
Te2 O26 . 2.526(7) ?
Te3 O7 . 1.867(6) ?
Te3 O9 . 1.881(6) ?
Te3 O8 2_556 1.894(6) ?
Te3 O20 . 2.697(7) ?
Te4 O10 . 1.868(6) ?
Te4 O11 . 1.884(6) ?
Te4 O12 . 1.926(6) ?
Te4 O23 . 2.531(6) ?
Te5 O13 2_666 1.858(6) ?
Te5 O14 . 1.902(6) ?
Te5 O15 2_666 1.924(6) ?
Te5 O5 . 2.691(6) ?
Te6 O16 . 1.855(7) ?
Te6 O17 2_665 1.893(6) ?
Te6 O18 1_655 1.926(6) ?
Te6 O21 . 2.380(6) ?
Te7 O19 . 1.862(7) ?
Te7 O20 2_656 1.884(6) ?
Te7 O21 . 1.888(6) ?
Te7 O10 . 2.645(6) ?
Te8 O22 . 1.844(7) ?
Te8 O23 . 1.868(6) ?
Te8 O24 2_666 1.895(6) ?
Te8 O16 . 2.729(7) ?
Te9 O25 2_666 1.855(6) ?
Te9 O26 . 1.859(6) ?
Te9 O27 . 1.874(8) ?
Te9 O5 . 2.974(7) ?
